data_7209863
loop_
_publ_author_name
'Zhao, Lang'
'Wu, Jianfeng'
'Ke, Hongshan'
'Tang, Jinkui'

_publ_section_title
;
 Three dinuclear lanthanide(iii) compounds of a polydentate Schiff base
 ligand: Slow magnetic relaxation behaviour of the DyIII derivative
;
_journal_issue 26
_journal_name_full CrystEngComm
_journal_page_first 5301
_journal_paper_doi 10.1039/c3ce40153g
_journal_volume 15
_journal_year 2013
_chemical_formula_sum 'C68 H78 Dy2 N12 O12'
_chemical_formula_weight 1580.42
_chemical_name_systematic
;
?
;
_space_group_IT_number 14
_symmetry_cell_setting monoclinic
_symmetry_space_group_name_Hall '-P 2yn'
_symmetry_space_group_name_H-M 'P 1 21/n 1'
_atom_sites_solution_hydrogens geom
_atom_sites_solution_primary direct
_atom_sites_solution_secondary difmap
_audit_creation_method SHELXL-97
_cell_angle_alpha 90.00
_cell_angle_beta 95.7800(10)
_cell_angle_gamma 90.00
_cell_formula_units_Z 2
_cell_length_a 12.2399(5)
_cell_length_b 18.9948(8)
_cell_length_c 14.4502(6)
_cell_measurement_temperature 191(2)
_cell_volume 3342.5(2)
_computing_structure_refinement 'SHELXL-97 (Sheldrick, 1997)'
_computing_structure_solution 'SHELXS-97 (Sheldrick, 1990)'
_diffrn_ambient_temperature 191(2)
_diffrn_measured_fraction_theta_full 0.999
_diffrn_measured_fraction_theta_max 0.999
_diffrn_radiation_monochromator graphite
_diffrn_radiation_source 'fine-focus sealed tube'
_diffrn_radiation_type MoK\a
_diffrn_radiation_wavelength 0.71073
_diffrn_reflns_av_R_equivalents 0.0263
_diffrn_reflns_av_sigmaI/netI 0.0314
_diffrn_reflns_limit_h_max 15
_diffrn_reflns_limit_h_min -12
_diffrn_reflns_limit_k_max 23
_diffrn_reflns_limit_k_min -23
_diffrn_reflns_limit_l_max 17
_diffrn_reflns_limit_l_min -16
_diffrn_reflns_number 18462
_diffrn_reflns_theta_full 26.13
_diffrn_reflns_theta_max 26.13
_diffrn_reflns_theta_min 1.78
_exptl_absorpt_coefficient_mu 2.289
_exptl_absorpt_correction_T_max 0.6574
_exptl_absorpt_correction_T_min 0.5279
_exptl_absorpt_correction_type multi-scan
_exptl_crystal_density_diffrn 1.570
_exptl_crystal_density_method 'not measured'
_exptl_crystal_F_000 1596
_exptl_crystal_size_max 0.32
_exptl_crystal_size_mid 0.25
_exptl_crystal_size_min 0.20
_refine_diff_density_max 0.454
_refine_diff_density_min -0.688
_refine_diff_density_rms 0.133
_refine_ls_extinction_method none
_refine_ls_goodness_of_fit_ref 1.107
_refine_ls_hydrogen_treatment constr
_refine_ls_matrix_type full
_refine_ls_number_parameters 429
_refine_ls_number_reflns 6664
_refine_ls_number_restraints 0
_refine_ls_restrained_S_all 1.107
_refine_ls_R_factor_all 0.0294
_refine_ls_R_factor_gt 0.0233
_refine_ls_shift/su_max 0.003
_refine_ls_shift/su_mean 0.000
_refine_ls_structure_factor_coef Fsqd
_refine_ls_weighting_details 'calc w=1/[\s^2^(Fo^2^)+(0.0309P)^2^+0.0000P] where P=(Fo^2^+2Fc^2^)/3'
_refine_ls_weighting_scheme calc
_refine_ls_wR_factor_gt 0.0594
_refine_ls_wR_factor_ref 0.0623
_reflns_number_gt 5713
_reflns_number_total 6664
_reflns_threshold_expression >2sigma(I)
_cod_data_source_file c3ce40153g.txt
_cod_data_source_block 1c
_cod_original_sg_symbol_H-M P2(1)/n
_cod_database_code 7209863

loop_
_symmetry_equiv_pos_as_xyz
'x, y, z'
'-x+1/2, y+1/2, -z+1/2'
'-x, -y, -z'
'x-1/2, -y-1/2, z-1/2'

loop_
_atom_site_label
_atom_site_type_symbol
_atom_site_fract_x
_atom_site_fract_y
_atom_site_fract_z
_atom_site_U_iso_or_equiv
_atom_site_adp_type
_atom_site_occupancy
_atom_site_symmetry_multiplicity
_atom_site_calc_flag
_atom_site_refinement_flags
Dy1 Dy 0.139398(10) 0.043335(6) 0.036088(8) 0.01648(5) Uani 1 1 d .
N1 N 0.21297(18) 0.16371(12) 0.07244(16) 0.0223(5) Uani 1 1 d .
N2 N 0.01698(18) -0.13807(11) -0.08092(15) 0.0182(5) Uani 1 1 d .
N3 N 0.18651(18) -0.08474(11) -0.03494(15) 0.0189(5) Uani 1 1 d .
N4 N 0.33504(18) 0.00735(12) 0.07451(16) 0.0226(5) Uani 1 1 d .
N5 N 0.7953(3) 0.77402(19) 0.3685(3) 0.0698(11) Uani 1 1 d .
N6 N 0.2175(4) 0.8982(3) 0.5263(3) 0.0970(15) Uani 1 1 d .
O1 O 0.22478(15) 0.08210(10) -0.08435(13) 0.0233(4) Uani 1 1 d .
O2 O 0.31873(19) 0.05938(12) -0.23899(15) 0.0360(5) Uani 1 1 d .
O3 O 0.00882(15) -0.03696(9) 0.07730(12) 0.0167(4) Uani 1 1 d .
O4 O -0.02790(18) -0.04354(10) 0.25503(14) 0.0281(5) Uani 1 1 d .
O5 O 0.17921(16) 0.04519(9) 0.19010(13) 0.0228(4) Uani 1 1 d .
O6 O 0.13443(17) 0.09603(12) 0.35025(14) 0.0347(5) Uani 1 1 d .
C1 C 0.3100(2) 0.12011(15) -0.09769(19) 0.0228(6) Uani 1 1 d .
C2 C 0.3638(2) 0.11050(15) -0.1802(2) 0.0269(7) Uani 1 1 d .
C3 C 0.4533(3) 0.15106(17) -0.1967(2) 0.0351(8) Uani 1 1 d .
H3 H 0.4878 0.1435 -0.2519 0.042 Uiso 1 1 calc R
C4 C 0.4938(3) 0.20265(18) -0.1344(2) 0.0384(8) Uani 1 1 d .
H4 H 0.5558 0.2300 -0.1467 0.046 Uiso 1 1 calc R
C5 C 0.4437(2) 0.21371(17) -0.0553(2) 0.0339(7) Uani 1 1 d .
H5 H 0.4710 0.2492 -0.0127 0.041 Uiso 1 1 calc R
C6 C 0.3525(2) 0.17353(15) -0.03597(19) 0.0248(6) Uani 1 1 d .
C7 C 0.3476(3) 0.06033(19) -0.3323(2) 0.0417(9) Uani 1 1 d .
H7A H 0.3316 0.1069 -0.3596 0.063 Uiso 1 1 calc R
H7B H 0.3048 0.0246 -0.3690 0.063 Uiso 1 1 calc R
H7C H 0.4261 0.0502 -0.3323 0.063 Uiso 1 1 calc R
C8 C 0.2936(2) 0.19552(15) 0.04069(19) 0.0247(6) Uani 1 1 d .
H8 H 0.3171 0.2381 0.0708 0.030 Uiso 1 1 calc R
C9 C 0.1516(2) 0.20289(15) 0.13791(19) 0.0235(6) Uani 1 1 d .
H9A H 0.1836 0.2503 0.1493 0.028 Uiso 1 1 calc R
H9B H 0.1538 0.1776 0.1980 0.028 Uiso 1 1 calc R
C10 C -0.0347(2) -0.20841(14) -0.0931(2) 0.0252(6) Uani 1 1 d .
H10A H -0.0345 -0.2316 -0.0317 0.030 Uiso 1 1 calc R
H10B H 0.0086 -0.2379 -0.1325 0.030 Uiso 1 1 calc R
C11 C 0.0605(2) -0.11327(15) -0.16878(19) 0.0245(6) Uani 1 1 d .
H11A H 0.0091 -0.0793 -0.2019 0.029 Uiso 1 1 calc R
H11B H 0.0707 -0.1535 -0.2106 0.029 Uiso 1 1 calc R
C12 C 0.1703(2) -0.07808(15) -0.13827(19) 0.0247(6) Uani 1 1 d .
H12A H 0.2305 -0.1019 -0.1669 0.030 Uiso 1 1 calc R
H12B H 0.1688 -0.0279 -0.1569 0.030 Uiso 1 1 calc R
C13 C 0.1168(2) -0.14556(14) -0.01446(19) 0.0198(6) Uani 1 1 d .
H13 H 0.1556 -0.1897 -0.0302 0.024 Uiso 1 1 calc R
C14 C 0.0938(2) -0.14993(14) 0.08535(19) 0.0199(6) Uani 1 1 d .
C15 C 0.1248(2) -0.21005(15) 0.1374(2) 0.0269(7) Uani 1 1 d .
H15 H 0.1604 -0.2476 0.1090 0.032 Uiso 1 1 calc R
C16 C 0.1046(2) -0.21555(16) 0.2282(2) 0.0322(7) Uani 1 1 d .
H16 H 0.1258 -0.2569 0.2625 0.039 Uiso 1 1 calc R
C17 C 0.0531(2) -0.16070(16) 0.2708(2) 0.0303(7) Uani 1 1 d .
H17 H 0.0388 -0.1646 0.3340 0.036 Uiso 1 1 calc R
C18 C 0.0228(2) -0.10039(15) 0.22069(19) 0.0236(6) Uani 1 1 d .
C19 C 0.0411(2) -0.09461(14) 0.12655(18) 0.0185(6) Uani 1 1 d .
C20 C -0.0508(3) -0.04625(17) 0.3490(2) 0.0386(8) Uani 1 1 d .
H20A H -0.0974 -0.0871 0.3582 0.058 Uiso 1 1 calc R
H20B H -0.0890 -0.0031 0.3644 0.058 Uiso 1 1 calc R
H20C H 0.0181 -0.0504 0.3894 0.058 Uiso 1 1 calc R
C21 C 0.3011(2) -0.10330(15) -0.0017(2) 0.0235(6) Uani 1 1 d .
H21A H 0.3289 -0.1379 -0.0449 0.028 Uiso 1 1 calc R
H21B H 0.3028 -0.1257 0.0603 0.028 Uiso 1 1 calc R
C22 C 0.3747(2) -0.03990(14) 0.0049(2) 0.0235(6) Uani 1 1 d .
H22A H 0.4515 -0.0541 0.0239 0.028 Uiso 1 1 calc R
H22B H 0.3720 -0.0159 -0.0562 0.028 Uiso 1 1 calc R
C23 C 0.4007(2) 0.02181(15) 0.1462(2) 0.0238(6) Uani 1 1 d .
H23 H 0.4751 0.0078 0.1450 0.029 Uiso 1 1 calc R
C24 C 0.3730(2) 0.05732(15) 0.2288(2) 0.0235(6) Uani 1 1 d .
C25 C 0.4590(3) 0.07702(16) 0.2968(2) 0.0309(7) Uani 1 1 d .
H25 H 0.5330 0.0725 0.2833 0.037 Uiso 1 1 calc R
C26 C 0.4375(3) 0.10229(17) 0.3815(2) 0.0362(8) Uani 1 1 d .
H26 H 0.4960 0.1155 0.4262 0.043 Uiso 1 1 calc R
C27 C 0.3286(3) 0.10860(16) 0.4020(2) 0.0309(7) Uani 1 1 d .
H27 H 0.3135 0.1255 0.4612 0.037 Uiso 1 1 calc R
C28 C 0.2438(2) 0.09071(15) 0.3375(2) 0.0267(7) Uani 1 1 d .
C29 C 0.2623(2) 0.06374(14) 0.24799(19) 0.0221(6) Uani 1 1 d .
C30 C 0.1081(3) 0.1152(2) 0.4400(2) 0.0472(9) Uani 1 1 d .
H30A H 0.1413 0.0815 0.4858 0.071 Uiso 1 1 calc R
H30B H 0.0281 0.1149 0.4411 0.071 Uiso 1 1 calc R
H30C H 0.1365 0.1625 0.4552 0.071 Uiso 1 1 calc R
C31 C 0.8204(3) 0.7336(2) 0.2022(3) 0.0640(12) Uani 1 1 d .
H31A H 0.8788 0.6982 0.2047 0.096 Uiso 1 1 calc R
H31B H 0.8406 0.7739 0.1651 0.096 Uiso 1 1 calc R
H31C H 0.7517 0.7131 0.1736 0.096 Uiso 1 1 calc R
C32 C 0.8058(3) 0.7568(2) 0.2954(3) 0.0503(10) Uani 1 1 d .
C33 C 0.3122(4) 0.9140(2) 0.3775(4) 0.0753(15) Uani 1 1 d .
H33A H 0.2566 0.9129 0.3238 0.113 Uiso 1 1 calc R
H33B H 0.3652 0.8759 0.3721 0.113 Uiso 1 1 calc R
H33C H 0.3505 0.9594 0.3794 0.113 Uiso 1 1 calc R
C34 C 0.2597(4) 0.9050(2) 0.4620(4) 0.0627(12) Uani 1 1 d .

loop_
_atom_site_aniso_label
_atom_site_aniso_U_11
_atom_site_aniso_U_22
_atom_site_aniso_U_33
_atom_site_aniso_U_23
_atom_site_aniso_U_13
_atom_site_aniso_U_12
Dy1 0.01572(8) 0.01742(8) 0.01637(8) -0.00012(5) 0.00184(5) -0.00150(5)
N1 0.0203(13) 0.0230(12) 0.0228(13) -0.0005(10) -0.0022(10) -0.0005(10)
N2 0.0182(12) 0.0174(11) 0.0191(12) -0.0038(9) 0.0019(9) -0.0014(10)
N3 0.0152(12) 0.0202(12) 0.0218(12) -0.0019(10) 0.0035(9) -0.0010(10)
N4 0.0220(13) 0.0226(12) 0.0241(13) -0.0011(10) 0.0070(10) -0.0037(10)
N5 0.097(3) 0.051(2) 0.060(2) 0.0070(19) 0.004(2) -0.016(2)
N6 0.097(4) 0.108(4) 0.088(4) 0.004(3) 0.019(3) -0.008(3)
O1 0.0220(11) 0.0244(10) 0.0240(11) 0.0011(8) 0.0052(8) -0.0035(9)
O2 0.0404(14) 0.0424(13) 0.0274(12) -0.0027(10) 0.0136(10) -0.0074(11)
O3 0.0163(10) 0.0168(9) 0.0172(10) 0.0014(7) 0.0018(7) -0.0006(7)
O4 0.0359(13) 0.0310(12) 0.0188(11) 0.0024(9) 0.0089(9) 0.0028(9)
O5 0.0192(11) 0.0293(11) 0.0196(10) -0.0024(8) 0.0010(8) -0.0020(8)
O6 0.0351(13) 0.0493(14) 0.0202(11) -0.0063(10) 0.0057(9) 0.0024(11)
C1 0.0198(15) 0.0261(15) 0.0223(15) 0.0099(12) 0.0012(11) 0.0007(12)
C2 0.0254(16) 0.0284(16) 0.0272(16) 0.0063(13) 0.0038(12) 0.0022(13)
C3 0.0289(18) 0.0430(19) 0.0354(18) 0.0099(15) 0.0128(14) 0.0007(15)
C4 0.0276(18) 0.043(2) 0.046(2) 0.0075(17) 0.0101(15) -0.0118(16)
C5 0.0264(17) 0.0337(17) 0.0410(19) 0.0028(15) 0.0009(14) -0.0106(14)
C6 0.0232(16) 0.0246(15) 0.0263(16) 0.0053(12) 0.0015(12) -0.0063(13)
C7 0.047(2) 0.053(2) 0.0262(18) -0.0007(16) 0.0108(15) 0.0053(18)
C8 0.0256(16) 0.0227(15) 0.0245(15) -0.0001(12) -0.0041(12) -0.0059(13)
C9 0.0246(16) 0.0203(14) 0.0251(15) -0.0056(12) 0.0009(12) -0.0034(12)
C10 0.0252(16) 0.0193(14) 0.0307(16) -0.0040(12) 0.0011(12) -0.0011(12)
C11 0.0234(16) 0.0315(16) 0.0193(15) -0.0045(12) 0.0052(12) -0.0016(13)
C12 0.0254(16) 0.0283(16) 0.0211(15) -0.0036(12) 0.0059(12) -0.0025(13)
C13 0.0178(14) 0.0165(13) 0.0250(15) -0.0016(11) 0.0017(11) 0.0021(11)
C14 0.0157(14) 0.0199(14) 0.0234(15) 0.0016(11) -0.0010(11) -0.0027(11)
C15 0.0271(16) 0.0221(15) 0.0309(17) 0.0052(13) -0.0004(12) 0.0028(13)
C16 0.0341(18) 0.0282(17) 0.0332(18) 0.0129(14) -0.0028(14) 0.0023(14)
C17 0.0329(18) 0.0331(17) 0.0247(16) 0.0090(13) 0.0020(13) -0.0041(14)
C18 0.0235(16) 0.0252(15) 0.0221(15) 0.0030(12) 0.0030(12) -0.0014(13)
C19 0.0148(14) 0.0205(14) 0.0194(14) 0.0037(11) -0.0021(10) -0.0035(11)
C20 0.048(2) 0.050(2) 0.0189(16) 0.0018(15) 0.0110(14) 0.0034(17)
C21 0.0160(14) 0.0250(15) 0.0294(16) -0.0027(13) 0.0020(12) 0.0019(12)
C22 0.0144(14) 0.0277(16) 0.0288(16) -0.0036(13) 0.0047(12) 0.0001(12)
C23 0.0158(14) 0.0271(15) 0.0283(16) 0.0038(13) 0.0012(12) -0.0023(12)
C24 0.0208(15) 0.0242(15) 0.0243(15) 0.0015(12) -0.0029(12) -0.0028(12)
C25 0.0258(17) 0.0310(17) 0.0345(18) -0.0015(14) -0.0038(13) -0.0013(14)
C26 0.0355(19) 0.0376(18) 0.0325(18) -0.0045(15) -0.0119(14) -0.0071(15)
C27 0.045(2) 0.0288(16) 0.0183(15) -0.0014(13) -0.0010(13) 0.0007(15)
C28 0.0326(18) 0.0264(16) 0.0207(15) 0.0015(12) 0.0009(12) 0.0025(14)
C29 0.0285(16) 0.0183(14) 0.0188(14) 0.0033(11) -0.0004(12) -0.0010(12)
C30 0.054(2) 0.064(2) 0.0254(18) -0.0074(17) 0.0133(16) 0.008(2)
C31 0.064(3) 0.064(3) 0.060(3) -0.003(2) -0.015(2) 0.018(2)
C32 0.052(3) 0.036(2) 0.061(3) 0.009(2) -0.005(2) -0.0050(18)
C33 0.082(4) 0.043(3) 0.104(4) 0.002(3) 0.028(3) -0.014(2)
C34 0.053(3) 0.048(3) 0.085(4) 0.002(2) 0.002(2) -0.005(2)

loop_
_atom_type_symbol
_atom_type_description
_atom_type_scat_dispersion_real
_atom_type_scat_dispersion_imag
_atom_type_scat_source
C C 0.0033 0.0016 'International Tables Vol C Tables 4.2.6.8 and 6.1.1.4'
H H 0.0000 0.0000 'International Tables Vol C Tables 4.2.6.8 and 6.1.1.4'
N N 0.0061 0.0033 'International Tables Vol C Tables 4.2.6.8 and 6.1.1.4'
O O 0.0106 0.0060 'International Tables Vol C Tables 4.2.6.8 and 6.1.1.4'
Dy Dy -0.1892 4.4098 'International Tables Vol C Tables 4.2.6.8 and 6.1.1.4'

loop_
_geom_angle_atom_site_label_1
_geom_angle_atom_site_label_2
_geom_angle_atom_site_label_3
_geom_angle
_geom_angle_site_symmetry_1
_geom_angle_site_symmetry_3
O5 Dy1 O1 134.20(7) . .
O5 Dy1 O3 141.41(7) . 3
O1 Dy1 O3 82.04(7) . 3
O5 Dy1 O3 80.90(7) . .
O1 Dy1 O3 143.00(7) . .
O3 Dy1 O3 68.83(7) 3 .
O5 Dy1 N1 74.77(7) . .
O1 Dy1 N1 71.08(7) . .
O3 Dy1 N1 115.87(7) 3 .
O3 Dy1 N1 142.08(7) . .
O5 Dy1 N4 70.99(7) . .
O1 Dy1 N4 75.59(7) . .
O3 Dy1 N4 143.69(7) 3 .
O3 Dy1 N4 115.53(7) . .
N1 Dy1 N4 83.47(7) . .
O5 Dy1 N3 110.90(7) . .
O1 Dy1 N3 82.42(7) . .
O3 Dy1 N3 82.39(6) 3 .
O3 Dy1 N3 71.84(6) . .
N1 Dy1 N3 144.32(7) . .
N4 Dy1 N3 66.73(7) . .
O5 Dy1 N2 80.90(7) . 3
O1 Dy1 N2 110.95(7) . 3
O3 Dy1 N2 71.80(6) 3 3
O3 Dy1 N2 81.75(6) . 3
N1 Dy1 N2 66.16(7) . 3
N4 Dy1 N2 143.18(7) . 3
N3 Dy1 N2 148.35(6) . 3
O5 Dy1 Dy1 112.15(5) . 3
O1 Dy1 Dy1 113.65(5) . 3
O3 Dy1 Dy1 34.48(4) 3 3
O3 Dy1 Dy1 34.35(5) . 3
N1 Dy1 Dy1 137.98(5) . 3
N4 Dy1 Dy1 138.52(5) . 3
N3 Dy1 Dy1 74.38(5) . 3
N2 Dy1 Dy1 73.97(4) 3 3
C8 N1 C9 117.0(2) . .
C8 N1 Dy1 129.19(19) . .
C9 N1 Dy1 113.77(16) . .
C10 N2 C13 107.7(2) . .
C10 N2 C11 111.5(2) . .
C13 N2 C11 103.8(2) . .
C10 N2 Dy1 108.59(15) . 3
C13 N2 Dy1 117.24(15) . 3
C11 N2 Dy1 107.96(16) . 3
C21 N3 C13 107.2(2) . .
C21 N3 C12 111.8(2) . .
C13 N3 C12 104.2(2) . .
C21 N3 Dy1 108.69(16) . .
C13 N3 Dy1 118.19(15) . .
C12 N3 Dy1 106.83(16) . .
C23 N4 C22 117.7(2) . .
C23 N4 Dy1 129.27(19) . .
C22 N4 Dy1 113.00(17) . .
C1 O1 Dy1 137.87(18) . .
C2 O2 C7 117.0(2) . .
C19 O3 Dy1 119.90(15) . 3
C19 O3 Dy1 119.75(15) . .
Dy1 O3 Dy1 111.17(7) 3 .
C18 O4 C20 117.5(2) . .
C29 O5 Dy1 136.49(18) . .
C28 O6 C30 117.2(2) . .
O1 C1 C6 123.7(2) . .
O1 C1 C2 119.8(3) . .
C6 C1 C2 116.5(2) . .
O2 C2 C3 124.5(3) . .
O2 C2 C1 114.7(2) . .
C3 C2 C1 120.9(3) . .
C2 C3 C4 121.4(3) . .
C2 C3 H3 119.3 . .
C4 C3 H3 119.3 . .
C5 C4 C3 119.3(3) . .
C5 C4 H4 120.4 . .
C3 C4 H4 120.4 . .
C4 C5 C6 121.1(3) . .
C4 C5 H5 119.5 . .
C6 C5 H5 119.5 . .
C5 C6 C1 120.9(3) . .
C5 C6 C8 117.7(3) . .
C1 C6 C8 120.7(2) . .
O2 C7 H7A 109.5 . .
O2 C7 H7B 109.5 . .
H7A C7 H7B 109.5 . .
O2 C7 H7C 109.5 . .
H7A C7 H7C 109.5 . .
H7B C7 H7C 109.5 . .
N1 C8 C6 126.9(3) . .
N1 C8 H8 116.5 . .
C6 C8 H8 116.5 . .
N1 C9 C10 106.4(2) . 3
N1 C9 H9A 110.4 . .
C10 C9 H9A 110.4 3 .
N1 C9 H9B 110.4 . .
C10 C9 H9B 110.4 3 .
H9A C9 H9B 108.6 . .
N2 C10 C9 111.3(2) . 3
N2 C10 H10A 109.4 . .
C9 C10 H10A 109.4 3 .
N2 C10 H10B 109.4 . .
C9 C10 H10B 109.4 3 .
H10A C10 H10B 108.0 . .
N2 C11 C12 105.7(2) . .
N2 C11 H11A 110.6 . .
C12 C11 H11A 110.6 . .
N2 C11 H11B 110.6 . .
C12 C11 H11B 110.6 . .
H11A C11 H11B 108.7 . .
N3 C12 C11 106.0(2) . .
N3 C12 H12A 110.5 . .
C11 C12 H12A 110.5 . .
N3 C12 H12B 110.5 . .
C11 C12 H12B 110.5 . .
H12A C12 H12B 108.7 . .
N2 C13 N3 104.4(2) . .
N2 C13 C14 113.9(2) . .
N3 C13 C14 113.8(2) . .
N2 C13 H13 108.2 . .
N3 C13 H13 108.2 . .
C14 C13 H13 108.2 . .
C19 C14 C15 119.8(2) . .
C19 C14 C13 120.5(2) . .
C15 C14 C13 119.7(2) . .
C16 C15 C14 121.0(3) . .
C16 C15 H15 119.5 . .
C14 C15 H15 119.5 . .
C15 C16 C17 120.1(3) . .
C15 C16 H16 119.9 . .
C17 C16 H16 119.9 . .
C18 C17 C16 119.8(3) . .
C18 C17 H17 120.1 . .
C16 C17 H17 120.1 . .
O4 C18 C17 124.9(3) . .
O4 C18 C19 114.4(2) . .
C17 C18 C19 120.7(3) . .
O3 C19 C14 120.7(2) . .
O3 C19 C18 120.6(2) . .
C14 C19 C18 118.6(2) . .
O4 C20 H20A 109.5 . .
O4 C20 H20B 109.5 . .
H20A C20 H20B 109.5 . .
O4 C20 H20C 109.5 . .
H20A C20 H20C 109.5 . .
H20B C20 H20C 109.5 . .
N3 C21 C22 111.9(2) . .
N3 C21 H21A 109.2 . .
C22 C21 H21A 109.2 . .
N3 C21 H21B 109.2 . .
C22 C21 H21B 109.2 . .
H21A C21 H21B 107.9 . .
N4 C22 C21 107.2(2) . .
N4 C22 H22A 110.3 . .
C21 C22 H22A 110.3 . .
N4 C22 H22B 110.3 . .
C21 C22 H22B 110.3 . .
H22A C22 H22B 108.5 . .
N4 C23 C24 126.3(3) . .
N4 C23 H23 116.8 . .
C24 C23 H23 116.8 . .
C25 C24 C29 120.0(3) . .
C25 C24 C23 118.6(3) . .
C29 C24 C23 120.8(3) . .
C26 C25 C24 121.2(3) . .
C26 C25 H25 119.4 . .
C24 C25 H25 119.4 . .
C25 C26 C27 119.6(3) . .
C25 C26 H26 120.2 . .
C27 C26 H26 120.2 . .
C28 C27 C26 120.6(3) . .
C28 C27 H27 119.7 . .
C26 C27 H27 119.7 . .
C27 C28 O6 125.1(3) . .
C27 C28 C29 121.8(3) . .
O6 C28 C29 113.1(3) . .
O5 C29 C24 123.6(3) . .
O5 C29 C28 119.6(3) . .
C24 C29 C28 116.8(3) . .
O6 C30 H30A 109.5 . .
O6 C30 H30B 109.5 . .
H30A C30 H30B 109.5 . .
O6 C30 H30C 109.5 . .
H30A C30 H30C 109.5 . .
H30B C30 H30C 109.5 . .
C32 C31 H31A 109.5 . .
C32 C31 H31B 109.5 . .
H31A C31 H31B 109.5 . .
C32 C31 H31C 109.5 . .
H31A C31 H31C 109.5 . .
H31B C31 H31C 109.5 . .
N5 C32 C31 179.0(5) . .
C34 C33 H33A 109.5 . .
C34 C33 H33B 109.5 . .
H33A C33 H33B 109.5 . .
C34 C33 H33C 109.5 . .
H33A C33 H33C 109.5 . .
H33B C33 H33C 109.5 . .
N6 C34 C33 178.8(6) . .

loop_
_geom_bond_atom_site_label_1
_geom_bond_atom_site_label_2
_geom_bond_distance
_geom_bond_site_symmetry_2
Dy1 O5 2.2300(19) .
Dy1 O1 2.2427(17) .
Dy1 O3 2.3220(19) 3
Dy1 O3 2.3296(17) .
Dy1 N1 2.494(2) .
Dy1 N4 2.498(2) .
Dy1 N3 2.725(2) .
Dy1 N2 2.752(2) 3
Dy1 Dy1 3.8374(3) 3
N1 C8 1.281(3) .
N1 C9 1.468(3) .
N2 C10 1.481(3) .
N2 C13 1.483(3) .
N2 C11 1.501(3) .
N2 Dy1 2.752(2) 3
N3 C21 1.478(3) .
N3 C13 1.483(3) .
N3 C12 1.492(3) .
N4 C23 1.276(4) .
N4 C22 1.467(3) .
N5 C32 1.126(5) .
N6 C34 1.115(5) .
O1 C1 1.299(3) .
O2 C2 1.369(4) .
O2 C7 1.428(4) .
O3 C19 1.344(3) .
O3 Dy1 2.3220(19) 3
O4 C18 1.364(3) .
O4 C20 1.415(3) .
O5 C29 1.299(3) .
O6 C28 1.373(3) .
O6 C30 1.415(3) .
C1 C6 1.415(4) .
C1 C2 1.430(4) .
C2 C3 1.379(4) .
C3 C4 1.388(5) .
C3 H3 0.9500 .
C4 C5 1.368(4) .
C4 H4 0.9500 .
C5 C6 1.403(4) .
C5 H5 0.9500 .
C6 C8 1.443(4) .
C7 H7A 0.9800 .
C7 H7B 0.9800 .
C7 H7C 0.9800 .
C8 H8 0.9500 .
C9 C10 1.513(4) 3
C9 H9A 0.9900 .
C9 H9B 0.9900 .
C10 C9 1.513(4) 3
C10 H10A 0.9900 .
C10 H10B 0.9900 .
C11 C12 1.526(4) .
C11 H11A 0.9900 .
C11 H11B 0.9900 .
C12 H12A 0.9900 .
C12 H12B 0.9900 .
C13 C14 1.499(4) .
C13 H13 1.0000 .
C14 C19 1.397(4) .
C14 C15 1.399(4) .
C15 C16 1.364(4) .
C15 H15 0.9500 .
C16 C17 1.393(4) .
C16 H16 0.9500 .
C17 C18 1.386(4) .
C17 H17 0.9500 .
C18 C19 1.405(4) .
C20 H20A 0.9800 .
C20 H20B 0.9800 .
C20 H20C 0.9800 .
C21 C22 1.501(4) .
C21 H21A 0.9900 .
C21 H21B 0.9900 .
C22 H22A 0.9900 .
C22 H22B 0.9900 .
C23 C24 1.440(4) .
C23 H23 0.9500 .
C24 C25 1.416(4) .
C24 C29 1.416(4) .
C25 C26 1.364(4) .
C25 H25 0.9500 .
C26 C27 1.399(4) .
C26 H26 0.9500 .
C27 C28 1.366(4) .
C27 H27 0.9500 .
C28 C29 1.431(4) .
C30 H30A 0.9800 .
C30 H30B 0.9800 .
C30 H30C 0.9800 .
C31 C32 1.444(5) .
C31 H31A 0.9800 .
C31 H31B 0.9800 .
C31 H31C 0.9800 .
C33 C34 1.446(6) .
C33 H33A 0.9800 .
C33 H33B 0.9800 .
C33 H33C 0.9800 .
